data_4120985
loop_
_publ_author_name
'Sibo Lin'
'David E. Herbert'
'Alexandra Velian'
'Michael W. Day'
'Theodor Agapie'

_publ_section_title
;
 Dipalladium(I) Terphenyl Diphosphine Complexes as Models for Two-Site
 Adsorption and Activation of Organic Molecules
;
_journal_name_full 'Journal of the American Chemical Society'
_journal_page_first 15830
_journal_page_last 15840
_journal_paper_doi 10.1021/ja406696k
_journal_volume 135
_journal_year 2013
_chemical_formula_sum 'C35 H46 B2 F8 P2 Pd2 S'
_chemical_formula_weight 947.14
_chemical_name_systematic
; 
 ? 
;
_space_group_IT_number 62
_symmetry_space_group_name_Hall '-P 2ac 2n'
_symmetry_space_group_name_H-M 'P n m a'
_atom_sites_solution_hydrogens geom
_atom_sites_solution_primary direct
_atom_sites_solution_secondary difmap
_audit_creation_method SHELXL-97
_cell_angle_alpha 90.00
_cell_angle_beta 90.00
_cell_angle_gamma 90.00
_cell_formula_units_Z 4
_cell_length_a 17.950(4)
_cell_length_b 15.271(3)
_cell_length_c 13.363(3)
_cell_measurement_reflns_used 29607
_cell_measurement_temperature 100
_cell_volume 3663.0(14)
_computing_cell_refinement 'XDS (Kabsch, 2010)'
_computing_data_collection 'BluIce (SSRL, 2001)'
_computing_data_reduction 'XDS (Kabsch, 2010)'
_computing_structure_refinement 'SHELXL-97 (Sheldrick, 2008)'
_computing_structure_solution 'SHELXS-97 (Sheldrick, 2008)'
_diffrn_ambient_temperature 100
_diffrn_detector 'pixel array detector'
_diffrn_detector_area_resol_mean 5.814
_diffrn_detector_type 'DECTIRS PILATUS 6M'
_diffrn_measured_fraction_theta_full 0.962
_diffrn_measured_fraction_theta_max 0.962
_diffrn_measurement_device 'single \f axis'
_diffrn_measurement_device_details
;
         custom air bearing single axis goniometer
;
_diffrn_measurement_device_type 'SSRL single-axis microdiffractometer'
_diffrn_measurement_method 'fine sliced shutterless \f scans'
_diffrn_radiation_collimation 'K-B focussing mirrors'
_diffrn_radiation_monochromator 'liquid nitrogen-cooled double Si(111)'
_diffrn_radiation_probe x-ray
_diffrn_radiation_source synchrotron
_diffrn_radiation_type synchrotron
_diffrn_radiation_wavelength 0.72930
_diffrn_reflns_av_R_equivalents 0.0213
_diffrn_reflns_av_sigmaI/netI 0.0136
_diffrn_reflns_limit_h_max 20
_diffrn_reflns_limit_h_min -25
_diffrn_reflns_limit_k_max 21
_diffrn_reflns_limit_k_min -17
_diffrn_reflns_limit_l_max 15
_diffrn_reflns_limit_l_min -19
_diffrn_reflns_number 29607
_diffrn_reflns_theta_full 31.37
_diffrn_reflns_theta_max 31.37
_diffrn_reflns_theta_min 1.95
_diffrn_standards_decay_% 0
_diffrn_standards_interval_count 0
_diffrn_standards_interval_time 0
_diffrn_standards_number 0
_exptl_absorpt_coefficient_mu 1.193
_exptl_absorpt_correction_type empirical
_exptl_absorpt_process_details 'XDS (Kabsch, 2010)'
_exptl_crystal_colour orange
_exptl_crystal_density_diffrn 1.717
_exptl_crystal_description prism
_exptl_crystal_F_000 1904
_refine_diff_density_max 2.842
_refine_diff_density_min -1.971
_refine_diff_density_rms 0.091
_refine_ls_extinction_method none
_refine_ls_goodness_of_fit_ref 1.069
_refine_ls_hydrogen_treatment mixed
_refine_ls_matrix_type full
_refine_ls_number_parameters 267
_refine_ls_number_reflns 5551
_refine_ls_number_restraints 0
_refine_ls_restrained_S_all 1.069
_refine_ls_R_factor_all 0.0336
_refine_ls_R_factor_gt 0.0333
_refine_ls_shift/su_max 0.003
_refine_ls_shift/su_mean 0.000
_refine_ls_structure_factor_coef Fsqd
_refine_ls_weighting_details 'calc w=1/[\s^2^(Fo^2^)+(0.0422P)^2^+5.9760P] where P=(Fo^2^+2Fc^2^)/3'
_refine_ls_weighting_scheme calc
_refine_ls_wR_factor_gt 0.0880
_refine_ls_wR_factor_ref 0.0883
_reflns_number_gt 5465
_reflns_number_total 5551
_reflns_threshold_expression >2sigma(I)
_cod_data_source_file ja406696k_08.cif
_cod_data_source_block sl5062a
_cod_original_cell_volume 3663.0(13)
_cod_database_code 4120985

loop_
_symmetry_equiv_pos_as_xyz
'x, y, z'
'-x+1/2, -y, z+1/2'
'x+1/2, -y+1/2, -z+1/2'
'-x, y+1/2, -z'
'-x, -y, -z'
'x-1/2, y, -z-1/2'
'-x-1/2, y-1/2, z-1/2'
'x, -y-1/2, z'

loop_
_atom_site_label
_atom_site_type_symbol
_atom_site_fract_x
_atom_site_fract_y
_atom_site_fract_z
_atom_site_U_iso_or_equiv
_atom_site_adp_type
_atom_site_occupancy
_atom_site_symmetry_multiplicity
_atom_site_calc_flag
_atom_site_refinement_flags
_atom_site_disorder_group
Pd1 Pd 0.673052(9) 0.661338(10) 0.736066(11) 0.02129(6) Uani 1 1 d . .
P1 P 0.66168(3) 0.51124(3) 0.74303(4) 0.01672(9) Uani 1 1 d . .
F7 F 0.55053(11) 0.2500 0.75615(15) 0.0303(4) Uani 1 2 d S .
F6 F 0.48386(12) 0.2500 0.90161(15) 0.0354(4) Uani 1 2 d S .
C8 C 0.63441(9) 0.65585(11) 0.88949(14) 0.0161(3) Uani 1 1 d . .
F4 F 0.44245(13) 0.32524(15) 0.76717(15) 0.0602(6) Uani 1 1 d . .
C1 C 0.61089(10) 0.40827(12) 0.90694(15) 0.0212(3) Uani 1 1 d . .
H1 H 0.6122 0.3593 0.8655 0.025 Uiso 1 1 calc R .
C9 C 0.69968(10) 0.70428(12) 0.91374(15) 0.0200(3) Uani 1 1 d . .
H9 H 0.7400 0.6740 0.9490 0.024 Uiso 1 1 calc R .
C6 C 0.59142(11) 0.39961(13) 1.00700(15) 0.0226(4) Uani 1 1 d . .
H6 H 0.5802 0.3446 1.0329 0.027 Uiso 1 1 calc R .
C3 C 0.62296(9) 0.56507(12) 0.92980(13) 0.0168(3) Uani 1 1 d . .
C10 C 0.59684(10) 0.45327(13) 0.65991(14) 0.0217(3) Uani 1 1 d . .
H10 H 0.5891 0.3943 0.6869 0.026 Uiso 1 1 calc R .
C4 C 0.60314(10) 0.55584(13) 1.03037(14) 0.0203(3) Uani 1 1 d . .
H4 H 0.5997 0.6048 1.0715 0.024 Uiso 1 1 calc R .
C2 C 0.62849(9) 0.49114(12) 0.86872(13) 0.0177(3) Uani 1 1 d . .
C7 C 0.57160(9) 0.70463(12) 0.85363(13) 0.0173(3) Uani 1 1 d . .
H7 H 0.5236 0.6744 0.8483 0.021 Uiso 1 1 calc R .
C13 C 0.75288(11) 0.45716(14) 0.73206(15) 0.0238(4) Uani 1 1 d . .
H13 H 0.7724 0.4707 0.6653 0.029 Uiso 1 1 calc R .
C14 C 0.75048(14) 0.35768(17) 0.7415(2) 0.0375(5) Uani 1 1 d . .
H14A H 0.7353 0.3420 0.8079 0.056 Uiso 1 1 calc R .
H14B H 0.7991 0.3341 0.7284 0.056 Uiso 1 1 calc R .
H14C H 0.7156 0.3344 0.6940 0.056 Uiso 1 1 calc R .
C5 C 0.58860(10) 0.47270(13) 1.06848(14) 0.0221(3) Uani 1 1 d . .
H5 H 0.5769 0.4661 1.1359 0.027 Uiso 1 1 calc R .
C11 C 0.62703(13) 0.44419(19) 0.55376(17) 0.0356(5) Uani 1 1 d . .
H11A H 0.6322 0.5012 0.5243 0.053 Uiso 1 1 calc R .
H11B H 0.5932 0.4097 0.5145 0.053 Uiso 1 1 calc R .
H11C H 0.6748 0.4159 0.5557 0.053 Uiso 1 1 calc R .
C12 C 0.52195(12) 0.5007(2) 0.66062(18) 0.0380(5) Uani 1 1 d . .
H12A H 0.5026 0.5019 0.7276 0.057 Uiso 1 1 calc R .
H12B H 0.4876 0.4704 0.6177 0.057 Uiso 1 1 calc R .
H12C H 0.5285 0.5595 0.6370 0.057 Uiso 1 1 calc R .
C15 C 0.80687(12) 0.49628(17) 0.80780(19) 0.0329(5) Uani 1 1 d . .
H15A H 0.8116 0.5581 0.7961 0.049 Uiso 1 1 calc R .
H15B H 0.8547 0.4689 0.8008 0.049 Uiso 1 1 calc R .
H15C H 0.7883 0.4865 0.8743 0.049 Uiso 1 1 calc R .
F3 F 0.63565(12) 0.2500 0.38989(19) 0.0509(6) Uani 1 2 d S .
S1 S 0.71222(12) 0.82109(10) 0.57479(15) 0.0233(3) Uani 0.50 1 d P -1
C17 C 0.7186(5) 0.6501(5) 0.5800(7) 0.0278(15) Uani 0.50 1 d P -1
H17 H 0.7483 0.5988 0.5614 0.033 Uiso 0.50 1 calc PR -1
C18 C 0.7547(2) 0.7261(3) 0.6176(3) 0.0266(8) Uani 0.50 1 d P -1
H18 H 0.8086 0.7253 0.6294 0.032 Uiso 0.50 1 calc PR -1
C19 C 0.6543(3) 0.6761(3) 0.5171(3) 0.0288(8) Uani 0.50 1 d P -1
H19 H 0.6243 0.6352 0.4848 0.035 Uiso 0.50 1 calc PR -1
C20 C 0.5802(3) 0.8093(3) 0.4586(4) 0.0347(10) Uani 0.50 1 d P -1
H20A H 0.5502 0.8392 0.5073 0.052 Uiso 0.50 1 calc PR -1
H20B H 0.5502 0.7675 0.4233 0.052 Uiso 0.50 1 calc PR -1
H20C H 0.6002 0.8510 0.4121 0.052 Uiso 0.50 1 calc PR -1
C21 C 0.6422(2) 0.7633(5) 0.5099(3) 0.024(2) Uani 0.50 1 d P -1
B2 B 0.58478(18) 0.2500 0.3132(3) 0.0254(6) Uani 1 2 d S .
F1 F 0.59469(14) 0.32225(14) 0.25230(17) 0.0620(6) Uani 1 1 d . .
F2 F 0.51296(12) 0.2500 0.34872(19) 0.0556(7) Uani 1 2 d S .
B1 B 0.47900(19) 0.2500 0.7981(3) 0.0275(6) Uani 1 2 d S .

loop_
_atom_site_aniso_label
_atom_site_aniso_U_11
_atom_site_aniso_U_22
_atom_site_aniso_U_33
_atom_site_aniso_U_23
_atom_site_aniso_U_13
_atom_site_aniso_U_12
Pd1 0.03149(10) 0.01492(9) 0.01747(9) 0.00041(5) 0.00351(5) -0.00204(5)
P1 0.0168(2) 0.0158(2) 0.0176(2) -0.00050(16) 0.00145(15) -0.00055(16)
F7 0.0251(9) 0.0252(9) 0.0405(10) 0.000 0.0071(7) 0.000
F6 0.0466(11) 0.0322(10) 0.0275(9) 0.000 0.0013(8) 0.000
C8 0.0141(7) 0.0150(7) 0.0191(8) 0.0004(6) -0.0002(6) 0.0001(6)
F4 0.0529(10) 0.0784(15) 0.0492(11) 0.0254(9) 0.0122(8) 0.0395(10)
C1 0.0224(8) 0.0169(8) 0.0243(8) 0.0007(7) 0.0008(7) -0.0011(6)
C9 0.0164(7) 0.0175(8) 0.0261(9) 0.0008(7) -0.0029(6) 0.0006(6)
C6 0.0222(8) 0.0202(8) 0.0253(9) 0.0055(7) 0.0014(7) -0.0017(7)
C3 0.0150(7) 0.0161(7) 0.0194(7) 0.0011(6) 0.0000(6) 0.0001(6)
C10 0.0198(8) 0.0240(9) 0.0212(8) -0.0021(7) -0.0007(6) -0.0031(7)
C4 0.0214(8) 0.0202(8) 0.0192(8) 0.0004(6) 0.0007(6) 0.0005(7)
C2 0.0166(7) 0.0184(8) 0.0181(7) 0.0003(6) 0.0007(6) -0.0003(6)
C7 0.0154(7) 0.0173(8) 0.0193(7) -0.0002(6) -0.0007(6) -0.0009(6)
C13 0.0173(8) 0.0271(10) 0.0270(9) -0.0004(7) 0.0013(7) 0.0017(7)
C14 0.0274(11) 0.0270(11) 0.0581(16) -0.0050(10) 0.0000(10) 0.0093(9)
C5 0.0216(8) 0.0251(9) 0.0197(8) 0.0039(7) 0.0016(6) -0.0008(7)
C11 0.0308(10) 0.0532(15) 0.0228(9) -0.0119(10) 0.0008(8) -0.0024(10)
C12 0.0211(9) 0.0628(16) 0.0300(11) -0.0065(11) -0.0039(8) 0.0060(10)
C15 0.0204(8) 0.0405(12) 0.0378(12) 0.0025(10) -0.0059(8) -0.0024(9)
F3 0.0300(10) 0.0777(18) 0.0450(13) 0.000 -0.0161(10) 0.000
S1 0.0274(6) 0.0222(9) 0.0204(5) -0.0004(7) 0.0056(4) -0.0015(7)
C17 0.029(3) 0.026(4) 0.028(2) 0.004(3) 0.0020(19) 0.000(3)
C18 0.0333(18) 0.024(2) 0.0220(16) -0.0011(12) 0.0008(15) 0.0123(13)
C19 0.036(2) 0.025(2) 0.025(2) -0.0008(16) 0.0035(17) 0.0004(18)
C20 0.041(2) 0.033(2) 0.030(2) 0.0054(18) -0.0085(19) 0.0012(19)
C21 0.0309(16) 0.022(7) 0.0188(14) 0.0015(14) 0.0003(12) -0.0001(16)
B2 0.0195(13) 0.0265(15) 0.0302(15) 0.000 -0.0030(12) 0.000
F1 0.0574(11) 0.0495(12) 0.0792(15) 0.0300(10) -0.0105(10) -0.0133(10)
F2 0.0239(9) 0.104(2) 0.0394(12) 0.000 0.0031(9) 0.000
B1 0.0236(14) 0.0300(16) 0.0290(16) 0.000 0.0019(12) 0.000

loop_
_atom_type_symbol
_atom_type_description
_atom_type_scat_dispersion_real
_atom_type_scat_dispersion_imag
_atom_type_scat_source
C C 0.0037 0.0017 'International Tables Vol C Tables 4.2.6.8 and 6.1.1.4'
H H 0.0000 0.0000 'International Tables Vol C Tables 4.2.6.8 and 6.1.1.4'
B B 0.0016 0.0007 'International Tables Vol C Tables 4.2.6.8 and 6.1.1.4'
F F 0.0190 0.0109 'International Tables Vol C Tables 4.2.6.8 and 6.1.1.4'
P P 0.1089 0.1019 'International Tables Vol C Tables 4.2.6.8 and 6.1.1.4'
S S 0.1294 0.1310 'International Tables Vol C Tables 4.2.6.8 and 6.1.1.4'
Pd Pd -0.9286 1.0622 'International Tables Vol C Tables 4.2.6.8 and 6.1.1.4'

loop_
_geom_angle_atom_site_label_1
_geom_angle_atom_site_label_2
_geom_angle_atom_site_label_3
_geom_angle
_geom_angle_site_symmetry_1
_geom_angle_site_symmetry_3
C8 Pd1 C17 172.86(17) . .
C8 Pd1 S1 175.42(6) . 8_575
C17 Pd1 S1 11.62(15) . 8_575
C8 Pd1 P1 83.96(5) . .
C17 Pd1 P1 89.64(18) . .
S1 Pd1 P1 100.51(4) 8_575 .
C8 Pd1 C18 147.71(11) . .
C17 Pd1 C18 35.7(2) . .
S1 Pd1 C18 29.66(12) 8_575 .
P1 Pd1 C18 119.75(9) . .
C8 Pd1 C7 34.94(6) . .
C17 Pd1 C7 150.5(2) . .
S1 Pd1 C7 142.03(6) 8_575 .
P1 Pd1 C7 100.00(4) . .
C18 Pd1 C7 139.53(10) . .
C8 Pd1 C9 34.46(6) . .
C17 Pd1 C9 146.0(3) . .
S1 Pd1 C9 143.51(7) 8_575 .
P1 Pd1 C9 103.81(4) . .
C18 Pd1 C9 113.87(11) . .
C7 Pd1 C9 58.25(6) . .
C8 Pd1 Pd1 92.22(5) . 8_575
C17 Pd1 Pd1 94.39(18) . 8_575
S1 Pd1 Pd1 83.25(4) 8_575 8_575
P1 Pd1 Pd1 174.409(13) . 8_575
C18 Pd1 Pd1 65.39(9) . 8_575
C7 Pd1 Pd1 74.63(4) . 8_575
C9 Pd1 Pd1 74.85(4) . 8_575
C2 P1 C10 105.74(9) . .
C2 P1 C13 106.92(9) . .
C10 P1 C13 107.42(9) . .
C2 P1 Pd1 103.63(6) . .
C10 P1 Pd1 120.77(7) . .
C13 P1 Pd1 111.39(7) . .
C9 C8 C7 116.97(15) . .
C9 C8 C3 120.73(16) . .
C7 C8 C3 119.47(15) . .
C9 C8 Pd1 86.09(12) . .
C7 C8 Pd1 85.14(11) . .
C3 C8 Pd1 114.78(12) . .
C6 C1 C2 119.60(18) . .
C9 C9 C8 121.32(10) 8_575 .
C9 C9 Pd1 105.15(4) 8_575 .
C8 C9 Pd1 59.46(10) . .
C5 C6 C1 120.20(18) . .
C2 C3 C4 119.91(17) . .
C2 C3 C8 121.80(16) . .
C4 C3 C8 118.23(16) . .
C11 C10 C12 111.21(18) . .
C11 C10 P1 112.41(14) . .
C12 C10 P1 109.00(15) . .
C5 C4 C3 119.43(18) . .
C3 C2 C1 120.08(17) . .
C3 C2 P1 115.41(13) . .
C1 C2 P1 124.49(14) . .
C7 C7 C8 121.30(10) 8_575 .
C7 C7 Pd1 105.37(4) 8_575 .
C8 C7 Pd1 59.92(10) . .
C15 C13 C14 110.73(19) . .
C15 C13 P1 109.70(15) . .
C14 C13 P1 114.55(16) . .
C6 C5 C4 120.69(17) . .
C18 S1 C21 93.3(3) . .
C18 S1 Pd1 85.56(15) . 8_575
C21 S1 Pd1 107.70(15) . 8_575
C18 C17 C19 109.7(5) . .
C18 C17 Pd1 77.0(4) . .
C19 C17 Pd1 102.9(5) . .
C17 C18 S1 111.4(4) . .
C17 C18 Pd1 67.3(4) . .
S1 C18 Pd1 107.2(2) . .
C21 C19 C17 115.4(5) . .
C19 C21 C20 128.2(5) . .
C19 C21 S1 110.1(4) . .
C20 C21 S1 121.7(5) . .
F3 B2 F2 111.5(3) . .
F3 B2 F1 110.73(19) . 8_565
F2 B2 F1 108.9(2) . 8_565
F3 B2 F1 110.73(19) . .
F2 B2 F1 108.9(2) . .
F1 B2 F1 105.9(3) 8_565 .
F6 B1 F4 109.13(19) . 8_565
F6 B1 F4 109.13(19) . .
F4 B1 F4 112.0(3) 8_565 .
F6 B1 F7 110.0(3) . .
F4 B1 F7 108.31(19) 8_565 .
F4 B1 F7 108.3(2) . .

loop_
_geom_bond_atom_site_label_1
_geom_bond_atom_site_label_2
_geom_bond_distance
_geom_bond_site_symmetry_2
Pd1 C8 2.1660(19) .
Pd1 C17 2.247(9) .
Pd1 S1 2.283(2) 8_575
Pd1 P1 2.3031(7) .
Pd1 C18 2.373(4) .
Pd1 C7 2.4942(18) .
Pd1 C9 2.509(2) .
Pd1 Pd1 2.7079(6) 8_575
P1 C2 1.8083(19) .
P1 C10 1.8363(19) .
P1 C13 1.840(2) .
F7 B1 1.401(4) .
F6 B1 1.385(4) .
C8 C9 1.423(2) .
C8 C7 1.434(2) .
C8 C3 1.501(2) .
F4 B1 1.386(3) .
C1 C6 1.388(3) .
C1 C2 1.401(3) .
C9 C9 1.396(4) 8_575
C6 C5 1.387(3) .
C3 C2 1.397(2) .
C3 C4 1.397(2) .
C10 C11 1.525(3) .
C10 C12 1.527(3) .
C4 C5 1.393(3) .
C7 C7 1.386(4) 8_575
C13 C15 1.523(3) .
C13 C14 1.525(4) .
F3 B2 1.372(4) .
S1 C18 1.736(4) .
S1 C21 1.763(5) .
S1 Pd1 2.283(2) 8_575
C17 C18 1.421(10) .
C17 C19 1.481(10) .
C19 C21 1.354(7) .
C20 C21 1.484(7) .
B2 F2 1.374(4) .
B2 F1 1.383(3) 8_565
B2 F1 1.383(3) .
B1 F4 1.386(3) 8_565
